data_1529715
loop_
_publ_author_name
'Calligaris, M.'
'Nardin, G.'

_publ_section_title
;
 Cation site location in hydrated chabazites. Crystal structure of barium-
 and cadmium- exchanged chabazites
;
_journal_name_full Zeolites
_journal_page_first 200
_journal_page_last 204
_journal_volume 2
_journal_year 1982
_chemical_formula_sum 'Al3.72 Cd1.68 H21.12 O34.56 Si8.28'
_chemical_name_systematic 'Cd1.68 (Si8.28 Al3.72 O24) (H2 O)10.56'
_space_group_IT_number 166
_symmetry_space_group_name_Hall '-P 3* 2'
_symmetry_space_group_name_H-M 'R -3 m :R'
_cell_angle_alpha 94.66
_cell_angle_beta 94.66
_cell_angle_gamma 94.66
_cell_formula_units_Z 1
_cell_length_a 9.435
_cell_length_b 9.435
_cell_length_c 9.435
_cell_volume 831.084
_citation_journal_id_ASTM ZEOLD3
_cod_data_source_file Calligaris_ZEOLD3_1982_973.cif
_cod_data_source_block H21.12Al3.72Cd1.68O34.56Si8.28
_cod_original_cell_volume 831.0844
_cod_original_sg_symbol_Hall '-R 3 2" (-y+z,x+z,-x+y+z)'
_cod_original_formula_sum 'H21.12 Al3.72 Cd1.68 O34.56 Si8.28'
_cod_database_code 1529715

loop_
_symmetry_equiv_pos_as_xyz
x,y,z
z,x,y
y,z,x
-y,-x,-z
-z,-y,-x
-x,-z,-y
-x,-y,-z
-z,-x,-y
-y,-z,-x
y,x,z
z,y,x
x,z,y

loop_
_atom_site_label
_atom_site_type_symbol
_atom_site_fract_x
_atom_site_fract_y
_atom_site_fract_z
_atom_site_occupancy
_atom_site_U_iso_or_equiv
O3 O-2 0.2573 0.2573 0.8948 1 0.0
O6 O-2 0.4248 0.4248 0.3207 0.58 0.0
O8 O-2 0.6397 0.6397 0.4121 0.38 0.0
Al1 Al+3 0.1059 0.3333 0.8787 0.31 0.0
O7 O-2 0.2089 0.5248 0.2983 0.25 0.0
O4 O-2 0.0289 0.0289 0.325 1 0.0
O1 O-2 0.2586 -0.2586 0 1 0.0
O2 O-2 0.1528 -0.1528 0.5 1 0.0
Si1 Si+4 0.1059 0.3333 0.8787 0.69 0.0
O5 O-2 0.5 0.5 0 0.6 0.0
Cd2 Cd+2 0.4067 0.4067 0.4067 0.1 0.0
Cd3 Cd+2 0.576 0.576 0.2004 0.19 0.0
Cd1 Cd+2 0.2226 0.2226 0.2226 0.17 0.0
